data_7016095
loop_
_publ_author_name
'L\"u, Xue'
'Chen, Xi'
'Ren, Zhi-Gang'
'Lang, Jian-Ping'
'Liu, Dong'
'Sun, Zhen-Rong'

_publ_section_title
;
 Four [Tp*W(\m(3)-S)(3)Cu(3)(\m(3)-Br)]-based clusters: synthesis,
 structural characterization and third-order NLO properties.
;
_journal_issue 31
_journal_name_full 'Dalton transactions (Cambridge, England : 2003)'
_journal_page_first 7983
_journal_page_last 7992
_journal_paper_doi 10.1039/c1dt10230c
_journal_volume 40
_journal_year 2011
_chemical_formula_moiety 'C36 H56 B2 Br4 Cu6 N24 S6 W2, 2(C H4 O)'
_chemical_formula_sum 'C38 H64 B2 Br4 Cu6 N24 O2 S6 W2'
_chemical_formula_weight 2171.69
_chemical_name_systematic
;
?
;
_space_group_IT_number 2
_symmetry_cell_setting triclinic
_symmetry_space_group_name_Hall '-P 1'
_symmetry_space_group_name_H-M 'P -1'
_atom_sites_solution_hydrogens geom
_atom_sites_solution_primary direct
_atom_sites_solution_secondary difmap
_audit_creation_method SHELXL-97
_cell_angle_alpha 97.13(3)
_cell_angle_beta 90.43(3)
_cell_angle_gamma 92.27(3)
_cell_formula_units_Z 2
_cell_length_a 10.781(2)
_cell_length_b 15.876(3)
_cell_length_c 19.179(4)
_cell_measurement_reflns_used 15028
_cell_measurement_temperature 223(2)
_cell_measurement_theta_max 27.4816
_cell_measurement_theta_min 3.0080
_cell_volume 3254.5(11)
_computing_cell_refinement 'CrystalClear, Ver. 1.30 (Rigaku/MSC, 2001)'
_computing_data_collection 'CrystalClear, Ver. 1.30 (Rigaku/MSC, 2001)'
_computing_data_reduction 'CrystalStructure, Ver. 3.60 (Rigaku/MSC, 2004)'
_computing_molecular_graphics 'ORTEPII (Johnson, 1976)'
_computing_publication_material SHELXL97
_computing_structure_refinement 'SHELXL-97 (Sheldrick, 1997)'
_computing_structure_solution 'SHELXS-97 (Sheldrick, 1990)'
_diffrn_ambient_temperature 223(2)
_diffrn_measured_fraction_theta_full 0.981
_diffrn_measured_fraction_theta_max 0.981
_diffrn_measurement_device_type 'Rigaku Mercury'
_diffrn_measurement_method dtprofit.ref
_diffrn_radiation_monochromator graphite
_diffrn_radiation_source 'fine-focus sealed tube'
_diffrn_radiation_type MoK\a
_diffrn_radiation_wavelength 0.71073
_diffrn_reflns_av_R_equivalents 0.0589
_diffrn_reflns_av_sigmaI/netI 0.0969
_diffrn_reflns_limit_h_max 13
_diffrn_reflns_limit_h_min -13
_diffrn_reflns_limit_k_max 20
_diffrn_reflns_limit_k_min -20
_diffrn_reflns_limit_l_max 17
_diffrn_reflns_limit_l_min -24
_diffrn_reflns_number 31279
_diffrn_reflns_theta_full 27.47
_diffrn_reflns_theta_max 27.47
_diffrn_reflns_theta_min 3.01
_diffrn_standards_decay_% 0
_diffrn_standards_interval_count 0
_diffrn_standards_interval_time 0
_diffrn_standards_number 0
_exptl_absorpt_coefficient_mu 8.143
_exptl_absorpt_correction_T_max 0.4965
_exptl_absorpt_correction_T_min 0.1391
_exptl_absorpt_correction_type multi-scan
_exptl_absorpt_process_details 'Jacobson, R. (1998) Private communication.'
_exptl_crystal_colour Red
_exptl_crystal_density_diffrn 2.216
_exptl_crystal_density_method 'not measured'
_exptl_crystal_description Block
_exptl_crystal_F_000 2088
_exptl_crystal_size_max 0.40
_exptl_crystal_size_mid 0.20
_exptl_crystal_size_min 0.10
_refine_diff_density_max 1.892
_refine_diff_density_min -1.461
_refine_diff_density_rms 0.276
_refine_ls_extinction_method none
_refine_ls_goodness_of_fit_ref 1.190
_refine_ls_hydrogen_treatment constr
_refine_ls_matrix_type full
_refine_ls_number_parameters 772
_refine_ls_number_reflns 14610
_refine_ls_number_restraints 0
_refine_ls_restrained_S_all 1.190
_refine_ls_R_factor_all 0.0937
_refine_ls_R_factor_gt 0.0713
_refine_ls_shift/su_max 0.001
_refine_ls_shift/su_mean 0.000
_refine_ls_structure_factor_coef Fsqd
_refine_ls_weighting_details 'calc w=1/[\s^2^(Fo^2^)+(0.1000P)^2^+0.0000P] where P=(Fo^2^+2Fc^2^)/3'
_refine_ls_weighting_scheme calc
_refine_ls_wR_factor_gt 0.2059
_refine_ls_wR_factor_ref 0.2175
_reflns_number_gt 10792
_reflns_number_total 14610
_reflns_threshold_expression >2sigma(I)
_cod_data_source_file c1dt10230c.txt
_cod_data_source_block f
_cod_depositor_comments
;
The following automatic conversions were performed:

'_exptl_absorpt_correction_type' value 'Multi-scan' changed to
'multi-scan' according to
/home/saulius/struct/CIF-dictionaries/cif_core.dic dictionary named
'cif_core.dic' version 2.4.1 from 2010-06-29.

Automatic conversion script
Id: cif_fix_values 1715 2011-07-08 13:25:40Z adriana 

The following automatic conversions were performed:

'_refine_ls_hydrogen_treatment' value 'contr' was replaced with the
value 'constr' as specified in the replacement file
'src/cod-tools/trunk/data/replacement-values/replacement_values.lst'.

Automatic conversion script
Id: cif_fix_values 5376 2017-05-30 11:51:03Z andrius 
;
_cod_original_cell_volume 3254.3(11)
_cod_database_code 7016095

loop_
_symmetry_equiv_pos_as_xyz
'x, y, z'
'-x, -y, -z'

loop_
_atom_site_label
_atom_site_type_symbol
_atom_site_fract_x
_atom_site_fract_y
_atom_site_fract_z
_atom_site_U_iso_or_equiv
_atom_site_adp_type
_atom_site_occupancy
_atom_site_symmetry_multiplicity
_atom_site_calc_flag
_atom_site_refinement_flags
_atom_site_disorder_assembly
_atom_site_disorder_group
W1 W 0.19459(4) 0.51031(3) 0.18523(3) 0.02175(14) Uani 1 1 d . . .
W2 W -0.33765(4) 0.00656(3) 0.30988(3) 0.02423(14) Uani 1 1 d . . .
Cu1 Cu 0.00823(14) 0.49865(11) 0.27492(9) 0.0334(4) Uani 1 1 d . . .
Cu2 Cu 0.22908(14) 0.41880(10) 0.29415(8) 0.0284(3) Uani 1 1 d . . .
Cu3 Cu 0.08453(13) 0.35425(10) 0.17180(9) 0.0277(3) Uani 1 1 d . . .
Cu4 Cu -0.51860(14) 0.02322(11) 0.21787(9) 0.0348(4) Uani 1 1 d . . .
Cu5 Cu -0.42523(14) 0.16412(10) 0.31541(9) 0.0286(3) Uani 1 1 d . . .
Cu6 Cu -0.27539(14) 0.09235(10) 0.19995(8) 0.0281(3) Uani 1 1 d . . .
S1 S -0.0107(3) 0.4741(2) 0.15809(17) 0.0272(6) Uani 1 1 d . . .
S2 S 0.1948(3) 0.5594(2) 0.30329(17) 0.0259(6) Uani 1 1 d . . .
S3 S 0.2888(3) 0.38232(19) 0.17961(16) 0.0241(6) Uani 1 1 d . . .
S4 S -0.5354(3) 0.0466(2) 0.33431(18) 0.0298(7) Uani 1 1 d . . .
S5 S -0.2229(3) 0.1329(2) 0.31529(16) 0.0258(6) Uani 1 1 d . . .
S6 S -0.3431(3) -0.0439(2) 0.19155(17) 0.0280(7) Uani 1 1 d . . .
Br1 Br -0.16110(13) 0.53187(11) 0.34490(8) 0.0448(4) Uani 1 1 d . . .
Br2 Br 0.02633(12) 0.32702(9) 0.31175(8) 0.0367(3) Uani 1 1 d . . .
Br3 Br -0.70206(13) 0.00620(12) 0.15413(10) 0.0527(4) Uani 1 1 d . . .
Br4 Br -0.46782(11) 0.19134(9) 0.17760(7) 0.0327(3) Uani 1 1 d . . .
B1 B 0.3442(13) 0.6457(9) 0.0866(8) 0.026(3) Uani 1 1 d . . .
H1 H 0.3865 0.6852 0.0576 0.032 Uiso 1 1 calc R . .
B2 B -0.2268(15) -0.1349(11) 0.4131(8) 0.037(4) Uani 1 1 d . . .
H2 H -0.1942 -0.1755 0.4431 0.044 Uiso 1 1 calc R . .
C1 C 0.6127(14) 0.7219(9) 0.1220(10) 0.046(4) Uani 1 1 d . . .
H1A H 0.6947 0.7363 0.1422 0.070 Uiso 1 1 calc R . .
H1B H 0.5640 0.7723 0.1260 0.070 Uiso 1 1 calc R . .
H1C H 0.6201 0.6997 0.0728 0.070 Uiso 1 1 calc R . .
C2 C 0.5497(11) 0.6558(8) 0.1606(7) 0.029(3) Uani 1 1 d . . .
C3 C 0.5929(11) 0.6143(9) 0.2133(7) 0.035(3) Uani 1 1 d . . .
H3 H 0.6713 0.6216 0.2355 0.041 Uiso 1 1 calc R . .
C4 C 0.4939(11) 0.5578(8) 0.2272(7) 0.028(3) Uani 1 1 d . . .
C5 C 0.5002(12) 0.5011(9) 0.2836(7) 0.035(3) Uani 1 1 d . . .
H5A H 0.4460 0.5213 0.3217 0.052 Uiso 1 1 calc R . .
H5B H 0.5848 0.5015 0.3011 0.052 Uiso 1 1 calc R . .
H5C H 0.4738 0.4437 0.2645 0.052 Uiso 1 1 calc R . .
C6 C 0.4173(16) 0.5896(10) -0.0712(9) 0.054(4) Uani 1 1 d . . .
H6A H 0.3770 0.6387 -0.0850 0.082 Uiso 1 1 calc R . .
H6B H 0.4401 0.5527 -0.1128 0.082 Uiso 1 1 calc R . .
H6C H 0.4912 0.6083 -0.0435 0.082 Uiso 1 1 calc R . .
C7 C 0.3265(13) 0.5403(9) -0.0266(8) 0.038(3) Uani 1 1 d . . .
C8 C 0.2494(12) 0.4705(8) -0.0501(7) 0.031(3) Uani 1 1 d . . .
H8 H 0.2393 0.4433 -0.0962 0.037 Uiso 1 1 calc R . .
C9 C 0.1894(12) 0.4496(8) 0.0111(7) 0.030(3) Uani 1 1 d . . .
C10 C 0.0897(16) 0.3803(11) 0.0076(9) 0.055(4) Uani 1 1 d . . .
H10A H 0.1123 0.3389 0.0382 0.082 Uiso 1 1 calc R . .
H10B H 0.0809 0.3528 -0.0403 0.082 Uiso 1 1 calc R . .
H10C H 0.0117 0.4045 0.0228 0.082 Uiso 1 1 calc R . .
C11 C 0.2179(15) 0.8051(10) 0.0458(9) 0.049(4) Uani 1 1 d . . .
H11A H 0.2296 0.7680 0.0025 0.073 Uiso 1 1 calc R . .
H11B H 0.2968 0.8327 0.0617 0.073 Uiso 1 1 calc R . .
H11C H 0.1594 0.8479 0.0377 0.073 Uiso 1 1 calc R . .
C12 C 0.1690(14) 0.7547(9) 0.1000(7) 0.036(3) Uani 1 1 d . . .
C13 C 0.0646(13) 0.7633(9) 0.1386(9) 0.042(3) Uani 1 1 d . . .
H13 H 0.0081 0.8068 0.1383 0.050 Uiso 1 1 calc R . .
C14 C 0.0559(12) 0.6956(7) 0.1790(7) 0.030(3) Uani 1 1 d . . .
C15 C -0.0467(11) 0.6807(9) 0.2277(9) 0.042(4) Uani 1 1 d . . .
H15A H -0.0880 0.6260 0.2127 0.063 Uiso 1 1 calc R . .
H15B H -0.1058 0.7251 0.2273 0.063 Uiso 1 1 calc R . .
H15C H -0.0134 0.6813 0.2748 0.063 Uiso 1 1 calc R . .
C16 C 0.0357(16) -0.2089(11) 0.3939(11) 0.060(5) Uani 1 1 d . . .
H16A H 0.0343 -0.1887 0.4437 0.090 Uiso 1 1 calc R . .
H16B H 0.1203 -0.2199 0.3798 0.090 Uiso 1 1 calc R . .
H16C H -0.0153 -0.2609 0.3845 0.090 Uiso 1 1 calc R . .
C17 C -0.0146(13) -0.1425(10) 0.3529(9) 0.041(3) Uani 1 1 d . . .
C18 C 0.0415(13) -0.1019(11) 0.3015(8) 0.044(4) Uani 1 1 d . . .
H18 H 0.1236 -0.1076 0.2860 0.053 Uiso 1 1 calc R . .
C19 C -0.0447(12) -0.0518(9) 0.2771(8) 0.035(3) Uani 1 1 d . . .
C20 C -0.0255(13) 0.0050(11) 0.2215(9) 0.053(5) Uani 1 1 d . . .
H20A H -0.0949 -0.0029 0.1885 0.079 Uiso 1 1 calc R . .
H20B H 0.0507 -0.0088 0.1968 0.079 Uiso 1 1 calc R . .
H20C H -0.0197 0.0637 0.2429 0.079 Uiso 1 1 calc R . .
C21 C -0.1720(19) -0.0844(11) 0.5753(9) 0.060(5) Uani 1 1 d . . .
H21A H -0.2078 -0.1419 0.5679 0.090 Uiso 1 1 calc R . .
H21B H -0.1823 -0.0609 0.6239 0.090 Uiso 1 1 calc R . .
H21C H -0.0842 -0.0852 0.5645 0.090 Uiso 1 1 calc R . .
C22 C -0.2380(13) -0.0293(10) 0.5269(8) 0.040(3) Uani 1 1 d . . .
C23 C -0.2807(15) 0.0505(10) 0.5451(8) 0.046(4) Uani 1 1 d . . .
H23 H -0.2777 0.0824 0.5898 0.055 Uiso 1 1 calc R . .
C24 C -0.3291(13) 0.0741(9) 0.4838(7) 0.036(3) Uani 1 1 d . . .
C25 C -0.3943(19) 0.1560(10) 0.4777(8) 0.059(5) Uani 1 1 d . . .
H25A H -0.3613 0.1819 0.4381 0.089 Uiso 1 1 calc R . .
H25B H -0.3805 0.1948 0.5205 0.089 Uiso 1 1 calc R . .
H25C H -0.4826 0.1437 0.4706 0.089 Uiso 1 1 calc R . .
C26 C -0.3736(17) -0.3030(10) 0.4347(11) 0.064(6) Uani 1 1 d . . .
H26A H -0.3729 -0.2750 0.4826 0.096 Uiso 1 1 calc R . .
H26B H -0.2909 -0.3210 0.4223 0.096 Uiso 1 1 calc R . .
H26C H -0.4307 -0.3522 0.4307 0.096 Uiso 1 1 calc R . .
C27 C -0.4148(17) -0.2420(10) 0.3855(9) 0.050(4) Uani 1 1 d . . .
C28 C -0.5127(14) -0.2478(9) 0.3414(9) 0.043(4) Uani 1 1 d . . .
H28 H -0.5730 -0.2926 0.3352 0.052 Uiso 1 1 calc R . .
C29 C -0.5100(13) -0.1778(8) 0.3070(8) 0.040(4) Uani 1 1 d . . .
C30 C -0.5993(13) -0.1591(9) 0.2535(8) 0.042(4) Uani 1 1 d . . .
H30A H -0.6637 -0.2039 0.2470 0.062 Uiso 1 1 calc R . .
H30B H -0.5568 -0.1557 0.2095 0.062 Uiso 1 1 calc R . .
H30C H -0.6363 -0.1053 0.2687 0.062 Uiso 1 1 calc R . .
C31 C 0.0728(11) 0.1798(8) 0.0940(7) 0.027(3) Uani 1 1 d . . .
N16 N 0.1933(10) 0.1975(8) 0.0808(7) 0.044(3) Uani 1 1 d . . .
H16D H 0.2347 0.1619 0.0528 0.052 Uiso 1 1 calc R . .
H16E H 0.2294 0.2446 0.1004 0.052 Uiso 1 1 calc R . .
C33 C -0.1075(11) 0.2189(7) 0.1478(6) 0.021(2) Uani 1 1 d . . .
N18 N -0.1801(10) 0.2754(7) 0.1818(7) 0.038(3) Uani 1 1 d . . .
H18A H -0.1514 0.3269 0.1951 0.046 Uiso 1 1 calc R . .
H18B H -0.2564 0.2609 0.1908 0.046 Uiso 1 1 calc R . .
C32 C -0.0924(11) 0.0894(7) 0.0831(7) 0.027(3) Uani 1 1 d . . .
N17 N -0.1477(9) 0.0142(7) 0.0545(6) 0.032(2) Uani 1 1 d . . .
H17A H -0.1079 -0.0200 0.0244 0.038 Uiso 1 1 calc R . .
H17B H -0.2227 0.0003 0.0665 0.038 Uiso 1 1 calc R . .
C36 C -0.5987(11) 0.4157(7) 0.4145(7) 0.023(2) Uani 1 1 d . . .
N24 N -0.6524(10) 0.4799(7) 0.4523(6) 0.036(3) Uani 1 1 d . . .
H24A H -0.7297 0.4899 0.4444 0.044 Uiso 1 1 calc R . .
H24B H -0.6103 0.5119 0.4851 0.044 Uiso 1 1 calc R . .
C35 C -0.6155(11) 0.2916(7) 0.3402(6) 0.023(3) Uani 1 1 d . . .
N23 N -0.6880(10) 0.2338(7) 0.3019(6) 0.033(2) Uani 1 1 d . . .
H23A H -0.7645 0.2448 0.2929 0.039 Uiso 1 1 calc R . .
H23B H -0.6590 0.1849 0.2857 0.039 Uiso 1 1 calc R . .
C34 C -0.4296(11) 0.3384(7) 0.3913(7) 0.025(3) Uani 1 1 d . . .
N22 N -0.3045(10) 0.3345(7) 0.3930(7) 0.038(3) Uani 1 1 d . . .
H22A H -0.2599 0.3744 0.4179 0.045 Uiso 1 1 calc R . .
H22B H -0.2686 0.2922 0.3692 0.045 Uiso 1 1 calc R . .
C43 C -0.5198(14) 0.1137(12) -0.0074(9) 0.052(4) Uani 1 1 d . . .
H43A H -0.5234 0.1751 -0.0019 0.078 Uiso 1 1 calc R . .
H43B H -0.4973 0.0935 -0.0553 0.078 Uiso 1 1 calc R . .
H43C H -0.4580 0.0972 0.0248 0.078 Uiso 1 1 calc R . .
C44 C -0.938(2) 0.6275(15) 0.4934(12) 0.089(8) Uani 1 1 d . . .
H44A H -0.9061 0.6796 0.5203 0.133 Uiso 1 1 calc R . .
H44B H -1.0246 0.6176 0.5053 0.133 Uiso 1 1 calc R . .
H44C H -0.9326 0.6325 0.4436 0.133 Uiso 1 1 calc R . .
O1 O -0.6374(9) 0.0775(7) 0.0074(6) 0.047(3) Uani 1 1 d . . .
H1D H -0.6343 0.0591 0.0460 0.071 Uiso 1 1 calc R . .
O2 O -0.8718(13) 0.5620(8) 0.5085(8) 0.076(4) Uani 1 1 d . . .
H2A H -0.9144 0.5435 0.5464 0.113 Uiso 1 1 d R . .
N1 N 0.4282(8) 0.6295(7) 0.1470(6) 0.025(2) Uani 1 1 d . . .
N2 N 0.3950(9) 0.5678(6) 0.1881(6) 0.025(2) Uani 1 1 d . . .
N3 N 0.3104(10) 0.5613(7) 0.0420(6) 0.032(2) Uani 1 1 d . . .
N4 N 0.2252(9) 0.5044(7) 0.0658(5) 0.027(2) Uani 1 1 d . . .
N5 N 0.2233(10) 0.6815(6) 0.1143(6) 0.029(2) Uani 1 1 d . . .
N6 N 0.1540(9) 0.6454(7) 0.1633(6) 0.030(2) Uani 1 1 d . . .
N7 N -0.1313(10) -0.1159(7) 0.3589(6) 0.032(3) Uani 1 1 d . . .
N8 N -0.1491(9) -0.0569(6) 0.3142(6) 0.025(2) Uani 1 1 d . . .
N9 N -0.2525(11) -0.0496(7) 0.4582(6) 0.035(3) Uani 1 1 d . . .
N10 N -0.3098(11) 0.0142(7) 0.4286(6) 0.037(3) Uani 1 1 d . . .
N11 N -0.3463(10) -0.1697(7) 0.3785(7) 0.036(3) Uani 1 1 d . . .
N12 N -0.4076(9) -0.1269(7) 0.3293(6) 0.028(2) Uani 1 1 d . . .
N13 N -0.1596(9) 0.1381(6) 0.1295(5) 0.023(2) Uani 1 1 d . . .
N14 N 0.0229(9) 0.1068(6) 0.0625(5) 0.025(2) Uani 1 1 d . . .
N15 N 0.0097(10) 0.2409(6) 0.1338(6) 0.027(2) Uani 1 1 d . . .
N21 N -0.4930(9) 0.2741(6) 0.3508(5) 0.025(2) Uani 1 1 d . . .
N20 N -0.4775(10) 0.4058(7) 0.4294(6) 0.028(2) Uani 1 1 d . . .
N19 N -0.6653(9) 0.3672(6) 0.3643(5) 0.023(2) Uani 1 1 d . . .

loop_
_atom_site_aniso_label
_atom_site_aniso_U_11
_atom_site_aniso_U_22
_atom_site_aniso_U_33
_atom_site_aniso_U_23
_atom_site_aniso_U_13
_atom_site_aniso_U_12
W1 0.0225(2) 0.0195(3) 0.0225(3) 0.00078(19) -0.00117(18) -0.00212(18)
W2 0.0272(3) 0.0217(3) 0.0240(3) 0.0028(2) 0.00631(19) 0.00210(19)
Cu1 0.0243(7) 0.0418(10) 0.0325(9) -0.0014(7) 0.0019(6) -0.0004(7)
Cu2 0.0332(8) 0.0286(8) 0.0229(8) 0.0015(6) -0.0042(6) 0.0038(6)
Cu3 0.0248(7) 0.0212(8) 0.0357(9) -0.0012(6) -0.0008(6) -0.0023(6)
Cu4 0.0277(8) 0.0415(10) 0.0335(9) -0.0018(7) 0.0024(7) -0.0005(7)
Cu5 0.0280(8) 0.0229(8) 0.0340(9) -0.0009(7) 0.0038(6) 0.0021(6)
Cu6 0.0322(8) 0.0255(8) 0.0255(8) 0.0005(6) 0.0070(6) -0.0071(6)
S1 0.0241(14) 0.0233(16) 0.0332(18) 0.0005(13) -0.0048(12) -0.0010(12)
S2 0.0254(14) 0.0255(16) 0.0257(16) -0.0010(12) 0.0008(12) -0.0015(12)
S3 0.0227(14) 0.0247(16) 0.0239(15) -0.0001(12) -0.0004(11) -0.0003(11)
S4 0.0285(15) 0.0259(16) 0.0349(18) 0.0023(13) 0.0132(13) 0.0014(12)
S5 0.0259(14) 0.0256(16) 0.0248(16) -0.0009(12) 0.0004(11) -0.0009(12)
S6 0.0319(15) 0.0240(16) 0.0271(17) -0.0004(13) 0.0081(12) -0.0022(12)
Br1 0.0316(7) 0.0570(10) 0.0470(9) 0.0090(7) 0.0099(6) 0.0075(7)
Br2 0.0304(6) 0.0409(8) 0.0394(8) 0.0091(6) 0.0029(5) -0.0036(6)
Br3 0.0315(7) 0.0711(12) 0.0569(11) 0.0179(9) -0.0038(7) -0.0110(7)
Br4 0.0305(6) 0.0365(7) 0.0316(7) 0.0057(6) 0.0014(5) 0.0012(5)
B1 0.031(7) 0.021(7) 0.026(7) 0.003(6) 0.003(6) -0.009(5)
B2 0.048(9) 0.036(9) 0.028(8) 0.010(7) 0.011(7) 0.011(7)
C1 0.048(9) 0.017(7) 0.075(12) 0.014(7) 0.002(8) -0.009(6)
C2 0.024(6) 0.021(6) 0.039(8) 0.001(6) -0.001(5) -0.009(5)
C3 0.016(5) 0.052(9) 0.035(8) 0.001(6) 0.003(5) -0.004(5)
C4 0.026(6) 0.027(7) 0.030(7) -0.002(5) 0.001(5) -0.002(5)
C5 0.027(6) 0.045(8) 0.031(7) 0.004(6) -0.004(5) -0.004(6)
C6 0.068(11) 0.043(10) 0.052(11) 0.009(8) 0.016(8) -0.009(8)
C7 0.045(8) 0.033(8) 0.039(8) 0.009(6) 0.007(6) 0.011(6)
C8 0.040(7) 0.029(7) 0.023(7) -0.002(5) -0.001(5) 0.011(6)
C9 0.033(7) 0.030(7) 0.029(7) 0.004(6) 0.000(5) 0.005(5)
C10 0.065(11) 0.065(12) 0.029(9) -0.006(8) -0.005(7) -0.030(9)
C11 0.059(10) 0.046(10) 0.046(10) 0.018(8) 0.009(8) 0.012(8)
C12 0.059(9) 0.026(7) 0.024(7) 0.010(6) -0.009(6) 0.004(6)
C13 0.041(8) 0.028(8) 0.054(10) 0.000(7) -0.004(7) 0.000(6)
C14 0.036(7) 0.008(6) 0.041(8) -0.010(5) 0.005(6) -0.006(5)
C15 0.018(6) 0.037(8) 0.069(11) -0.005(7) 0.007(6) 0.007(5)
C16 0.053(10) 0.048(11) 0.079(14) 0.006(10) -0.004(9) 0.016(8)
C17 0.035(7) 0.039(8) 0.051(10) 0.008(7) 0.000(6) 0.009(6)
C18 0.029(7) 0.058(10) 0.046(9) 0.000(8) -0.003(6) 0.018(7)
C19 0.030(7) 0.039(8) 0.037(8) 0.010(6) 0.006(6) 0.008(6)
C20 0.032(7) 0.071(12) 0.064(11) 0.040(10) 0.008(7) 0.017(7)
C21 0.099(14) 0.049(10) 0.034(9) 0.011(8) -0.015(9) 0.026(10)
C22 0.042(8) 0.047(9) 0.031(8) 0.011(7) 0.001(6) 0.004(7)
C23 0.061(10) 0.044(9) 0.029(8) -0.006(7) 0.009(7) -0.002(7)
C24 0.048(8) 0.035(8) 0.024(7) 0.002(6) -0.004(6) 0.008(6)
C25 0.116(16) 0.045(10) 0.016(7) -0.013(6) 0.001(8) 0.032(10)
C26 0.070(11) 0.034(9) 0.095(15) 0.031(10) 0.039(11) 0.020(8)
C27 0.069(11) 0.034(9) 0.050(10) 0.012(8) 0.025(9) 0.005(8)
C28 0.046(9) 0.029(8) 0.053(10) 0.006(7) 0.021(7) -0.003(6)
C29 0.042(8) 0.018(6) 0.060(10) 0.003(6) 0.031(7) 0.005(6)
C30 0.035(7) 0.035(8) 0.051(10) -0.005(7) 0.006(6) -0.013(6)
C31 0.022(6) 0.026(7) 0.032(7) 0.004(5) 0.009(5) 0.004(5)
N16 0.030(6) 0.039(7) 0.055(8) -0.021(6) 0.009(5) -0.003(5)
C33 0.034(6) 0.014(6) 0.016(6) 0.002(4) 0.004(5) -0.001(5)
N18 0.026(5) 0.028(6) 0.055(8) -0.014(5) 0.013(5) -0.002(5)
C32 0.035(6) 0.015(6) 0.030(7) 0.006(5) 0.003(5) -0.004(5)
N17 0.021(5) 0.034(6) 0.037(7) -0.006(5) 0.004(4) -0.010(4)
C36 0.030(6) 0.013(6) 0.029(7) 0.007(5) 0.001(5) 0.001(5)
N24 0.029(6) 0.042(7) 0.033(7) -0.018(5) -0.012(5) 0.017(5)
C35 0.033(6) 0.018(6) 0.022(6) 0.013(5) 0.003(5) 0.002(5)
N23 0.030(6) 0.024(6) 0.042(7) -0.005(5) -0.002(5) 0.009(4)
C34 0.028(6) 0.013(6) 0.033(7) 0.002(5) -0.001(5) -0.005(5)
N22 0.027(6) 0.027(6) 0.054(8) -0.012(5) -0.006(5) -0.001(5)
C43 0.038(8) 0.074(12) 0.043(10) 0.009(9) 0.011(7) -0.011(8)
C44 0.105(17) 0.092(17) 0.069(15) 0.001(13) -0.029(13) 0.056(14)
O1 0.046(6) 0.041(6) 0.054(7) 0.005(5) -0.003(5) 0.001(5)
O2 0.092(10) 0.052(8) 0.086(11) 0.016(8) 0.017(8) 0.011(7)
N1 0.017(4) 0.028(6) 0.031(6) 0.008(5) 0.004(4) -0.002(4)
N2 0.024(5) 0.019(5) 0.030(6) -0.001(4) -0.006(4) -0.012(4)
N3 0.033(6) 0.032(6) 0.032(6) 0.009(5) 0.003(5) -0.001(5)
N4 0.033(6) 0.032(6) 0.016(5) 0.000(4) 0.004(4) 0.001(4)
N5 0.045(6) 0.020(5) 0.023(6) 0.013(4) 0.000(5) -0.004(4)
N6 0.021(5) 0.030(6) 0.039(7) 0.003(5) -0.001(4) -0.005(4)
N7 0.033(6) 0.030(6) 0.037(7) 0.011(5) 0.008(5) 0.013(5)
N8 0.025(5) 0.018(5) 0.033(6) 0.007(4) 0.013(4) 0.006(4)
N9 0.046(7) 0.034(6) 0.029(6) 0.013(5) 0.007(5) 0.007(5)
N10 0.063(8) 0.031(6) 0.017(6) 0.004(5) 0.012(5) 0.000(5)
N11 0.038(6) 0.025(6) 0.048(8) 0.008(5) 0.018(5) 0.006(5)
N12 0.028(5) 0.031(6) 0.025(6) 0.005(5) 0.002(4) 0.001(4)
N13 0.035(5) 0.010(5) 0.025(5) -0.002(4) 0.013(4) 0.002(4)
N14 0.020(5) 0.025(6) 0.027(6) 0.000(4) -0.002(4) -0.006(4)
N15 0.035(6) 0.010(5) 0.032(6) -0.008(4) 0.003(4) -0.001(4)
N21 0.027(5) 0.020(5) 0.025(6) -0.002(4) -0.002(4) -0.001(4)
N20 0.033(6) 0.022(6) 0.027(6) -0.005(4) -0.008(4) 0.002(4)
N19 0.030(5) 0.013(5) 0.023(5) -0.004(4) 0.002(4) -0.001(4)

loop_
_atom_type_symbol
_atom_type_description
_atom_type_scat_dispersion_real
_atom_type_scat_dispersion_imag
_atom_type_scat_source
C C 0.0033 0.0016 'International Tables Vol C Tables 4.2.6.8 and 6.1.1.4'
H H 0.0000 0.0000 'International Tables Vol C Tables 4.2.6.8 and 6.1.1.4'
B B 0.0013 0.0007 'International Tables Vol C Tables 4.2.6.8 and 6.1.1.4'
N N 0.0061 0.0033 'International Tables Vol C Tables 4.2.6.8 and 6.1.1.4'
O O 0.0106 0.0060 'International Tables Vol C Tables 4.2.6.8 and 6.1.1.4'
S S 0.1246 0.1234 'International Tables Vol C Tables 4.2.6.8 and 6.1.1.4'
Cu Cu 0.3201 1.2651 'International Tables Vol C Tables 4.2.6.8 and 6.1.1.4'
Br Br -0.2901 2.4595 'International Tables Vol C Tables 4.2.6.8 and 6.1.1.4'
W W -0.8490 6.8722 'International Tables Vol C Tables 4.2.6.8 and 6.1.1.4'

loop_
_geom_angle_atom_site_label_1
_geom_angle_atom_site_label_2
_geom_angle_atom_site_label_3
_geom_angle
_geom_angle_site_symmetry_1
_geom_angle_site_symmetry_3
_geom_angle_publ_flag
N6 W1 S3 159.9(3) . . ?
N6 W1 S2 88.1(3) . . ?
S3 W1 S2 104.12(11) . . ?
N6 W1 S1 87.5(3) . . ?
S3 W1 S1 104.39(11) . . ?
S2 W1 S1 104.35(12) . . ?
N6 W1 N4 77.1(4) . . ?
S3 W1 N4 87.4(3) . . ?
S2 W1 N4 161.2(3) . . ?
S1 W1 N4 86.7(3) . . ?
N6 W1 N2 80.6(4) . . ?
S3 W1 N2 84.6(3) . . ?
S2 W1 N2 84.9(3) . . ?
S1 W1 N2 164.8(3) . . ?
N4 W1 N2 81.4(4) . . ?
N6 W1 Cu1 95.1(3) . . ?
S3 W1 Cu1 104.99(9) . . ?
S2 W1 Cu1 52.66(8) . . ?
S1 W1 Cu1 52.71(9) . . ?
N4 W1 Cu1 139.2(3) . . ?
N2 W1 Cu1 137.5(3) . . ?
N6 W1 Cu3 139.6(3) . . ?
S3 W1 Cu3 52.44(8) . . ?
S2 W1 Cu3 106.32(9) . . ?
S1 W1 Cu3 52.67(8) . . ?
N4 W1 Cu3 92.5(3) . . ?
N2 W1 Cu3 137.0(3) . . ?
Cu1 W1 Cu3 67.65(6) . . ?
N6 W1 Cu2 140.8(3) . . ?
S3 W1 Cu2 53.89(8) . . ?
S2 W1 Cu2 52.75(9) . . ?
S1 W1 Cu2 100.13(9) . . ?
N4 W1 Cu2 141.2(3) . . ?
N2 W1 Cu2 95.1(3) . . ?
Cu1 W1 Cu2 62.20(5) . . ?
Cu3 W1 Cu2 63.99(6) . . ?
N10 W2 S4 86.1(3) . . ?
N10 W2 N12 79.0(4) . . ?
S4 W2 N12 85.9(3) . . ?
N10 W2 S5 87.5(3) . . ?
S4 W2 S5 104.32(11) . . ?
N12 W2 S5 162.6(3) . . ?
N10 W2 N8 79.9(4) . . ?
S4 W2 N8 162.3(2) . . ?
N12 W2 N8 80.9(3) . . ?
S5 W2 N8 85.9(3) . . ?
N10 W2 S6 161.7(3) . . ?
S4 W2 S6 104.53(12) . . ?
N12 W2 S6 86.8(3) . . ?
S5 W2 S6 103.84(11) . . ?
N8 W2 S6 86.5(3) . . ?
N10 W2 Cu4 138.8(3) . . ?
S4 W2 Cu4 52.85(10) . . ?
N12 W2 Cu4 93.6(3) . . ?
S5 W2 Cu4 103.85(9) . . ?
N8 W2 Cu4 139.4(3) . . ?
S6 W2 Cu4 52.91(9) . . ?
N10 W2 Cu5 94.2(3) . . ?
S4 W2 Cu5 52.66(9) . . ?
N12 W2 Cu5 138.5(3) . . ?
S5 W2 Cu5 52.88(8) . . ?
N8 W2 Cu5 138.7(2) . . ?
S6 W2 Cu5 104.05(9) . . ?
Cu4 W2 Cu5 64.87(6) . . ?
N10 W2 Cu6 140.8(3) . . ?
S4 W2 Cu6 103.05(9) . . ?
N12 W2 Cu6 138.9(3) . . ?
S5 W2 Cu6 53.31(9) . . ?
N8 W2 Cu6 94.6(2) . . ?
S6 W2 Cu6 52.10(8) . . ?
Cu4 W2 Cu6 63.68(5) . . ?
Cu5 W2 Cu6 64.57(5) . . ?
S2 Cu1 S1 109.20(13) . . ?
S2 Cu1 Br1 120.47(12) . . ?
S1 Cu1 Br1 121.29(11) . . ?
S2 Cu1 W1 55.14(9) . . ?
S1 Cu1 W1 55.17(9) . . ?
Br1 Cu1 W1 161.86(9) . . ?
S2 Cu1 Cu2 52.20(9) . . ?
S1 Cu1 Cu2 100.05(10) . . ?
Br1 Cu1 Cu2 134.24(9) . . ?
W1 Cu1 Cu2 59.77(5) . . ?
S2 Cu1 Br2 103.82(10) . . ?
S1 Cu1 Br2 101.53(11) . . ?
Br1 Cu1 Br2 95.37(8) . . ?
W1 Cu1 Br2 102.76(6) . . ?
Cu2 Cu1 Br2 54.85(6) . . ?
S2 Cu1 Cu3 99.19(10) . . ?
S1 Cu1 Cu3 48.30(9) . . ?
Br1 Cu1 Cu3 137.34(9) . . ?
W1 Cu1 Cu3 56.43(5) . . ?
Cu2 Cu1 Cu3 59.46(6) . . ?
Br2 Cu1 Cu3 57.64(5) . . ?
N19 Cu2 S2 122.8(3) 1_655 . ?
N19 Cu2 S3 112.9(3) 1_655 . ?
S2 Cu2 S3 105.21(13) . . ?
N19 Cu2 Br2 95.9(3) 1_655 . ?
S2 Cu2 Br2 112.48(10) . . ?
S3 Cu2 Br2 106.60(10) . . ?
N19 Cu2 W1 153.6(3) 1_655 . ?
S2 Cu2 W1 54.09(9) . . ?
S3 Cu2 W1 53.68(8) . . ?
Br2 Cu2 W1 109.44(7) . . ?
N19 Cu2 Cu1 144.7(3) 1_655 . ?
S2 Cu2 Cu1 51.17(9) . . ?
S3 Cu2 Cu1 101.35(10) . . ?
Br2 Cu2 Cu1 65.04(6) . . ?
W1 Cu2 Cu1 58.03(5) . . ?
N19 Cu2 Cu3 135.3(3) 1_655 . ?
S2 Cu2 Cu3 101.87(10) . . ?
S3 Cu2 Cu3 49.67(8) . . ?
Br2 Cu2 Cu3 62.16(6) . . ?
W1 Cu2 Cu3 57.44(5) . . ?
Cu1 Cu2 Cu3 63.70(6) . . ?
N15 Cu3 S3 123.2(3) . . ?
N15 Cu3 S1 121.2(3) . . ?
S3 Cu3 S1 108.86(12) . . ?
N15 Cu3 W1 164.2(3) . . ?
S3 Cu3 W1 54.80(9) . . ?
S1 Cu3 W1 54.85(8) . . ?
N15 Cu3 Br2 91.6(3) . . ?
S3 Cu3 Br2 101.92(10) . . ?
S1 Cu3 Br2 103.47(11) . . ?
W1 Cu3 Br2 104.23(7) . . ?
N15 Cu3 Cu2 134.9(3) . . ?
S3 Cu3 Cu2 51.99(9) . . ?
S1 Cu3 Cu2 97.53(11) . . ?
W1 Cu3 Cu2 58.57(5) . . ?
Br2 Cu3 Cu2 54.80(5) . . ?
N15 Cu3 Cu1 135.4(3) . . ?
S3 Cu3 Cu1 97.46(10) . . ?
S1 Cu3 Cu1 48.07(10) . . ?
W1 Cu3 Cu1 55.92(5) . . ?
Br2 Cu3 Cu1 59.94(6) . . ?
Cu2 Cu3 Cu1 56.84(6) . . ?
S4 Cu4 S6 108.90(14) . . ?
S4 Cu4 Br3 116.36(12) . . ?
S6 Cu4 Br3 126.48(13) . . ?
S4 Cu4 W2 54.81(9) . . ?
S6 Cu4 W2 55.43(10) . . ?
Br3 Cu4 W2 163.20(9) . . ?
S4 Cu4 Cu6 100.92(11) . . ?
S6 Cu4 Cu6 50.67(9) . . ?
Br3 Cu4 Cu6 136.76(9) . . ?
W2 Cu4 Cu6 59.17(5) . . ?
S4 Cu4 Cu5 50.14(10) . . ?
S6 Cu4 Cu5 100.59(11) . . ?
Br3 Cu4 Cu5 129.93(9) . . ?
W2 Cu4 Cu5 58.16(5) . . ?
Cu6 Cu4 Cu5 60.85(6) . . ?
S4 Cu4 Br4 103.74(11) . . ?
S6 Cu4 Br4 103.50(10) . . ?
Br3 Cu4 Br4 92.33(8) . . ?
W2 Cu4 Br4 103.52(7) . . ?
Cu6 Cu4 Br4 56.39(6) . . ?
Cu5 Cu4 Br4 57.25(6) . . ?
N21 Cu5 S4 117.5(3) . . ?
N21 Cu5 S5 125.8(3) . . ?
S4 Cu5 S5 107.42(13) . . ?
N21 Cu5 W2 161.9(3) . . ?
S4 Cu5 W2 54.13(9) . . ?
S5 Cu5 W2 54.57(9) . . ?
N21 Cu5 Br4 91.4(3) . . ?
S4 Cu5 Br4 107.70(12) . . ?
S5 Cu5 Br4 102.72(10) . . ?
W2 Cu5 Br4 106.26(7) . . ?
N21 Cu5 Cu4 132.9(3) . . ?
S4 Cu5 Cu4 49.74(10) . . ?
S5 Cu5 Cu4 98.81(11) . . ?
W2 Cu5 Cu4 56.97(5) . . ?
Br4 Cu5 Cu4 61.85(6) . . ?
N21 Cu5 Cu6 138.5(3) . . ?
S4 Cu5 Cu6 99.00(10) . . ?
S5 Cu5 Cu6 50.86(9) . . ?
W2 Cu5 Cu6 58.11(5) . . ?
Br4 Cu5 Cu6 57.22(5) . . ?
Cu4 Cu5 Cu6 58.99(6) . . ?
N13 Cu6 S6 123.2(3) . . ?
N13 Cu6 S5 115.2(3) . . ?
S6 Cu6 S5 106.73(13) . . ?
N13 Cu6 Br4 96.3(3) . . ?
S6 Cu6 Br4 109.55(11) . . ?
S5 Cu6 Br4 103.54(10) . . ?
N13 Cu6 W2 155.8(3) . . ?
S6 Cu6 W2 54.44(9) . . ?
S5 Cu6 W2 53.95(8) . . ?
Br4 Cu6 W2 107.11(6) . . ?
N13 Cu6 Cu4 143.8(3) . . ?
S6 Cu6 Cu4 50.57(9) . . ?
S5 Cu6 Cu4 99.05(10) . . ?
Br4 Cu6 Cu4 62.92(6) . . ?
W2 Cu6 Cu4 57.15(5) . . ?
N13 Cu6 Cu5 136.2(3) . . ?
S6 Cu6 Cu5 99.94(10) . . ?
S5 Cu6 Cu5 49.92(9) . . ?
Br4 Cu6 Cu5 59.03(6) . . ?
W2 Cu6 Cu5 57.32(5) . . ?
Cu4 Cu6 Cu5 60.16(6) . . ?
Cu1 S1 Cu3 83.63(12) . . ?
Cu1 S1 W1 72.12(11) . . ?
Cu3 S1 W1 72.48(10) . . ?
Cu1 S2 Cu2 76.62(12) . . ?
Cu1 S2 W1 72.21(11) . . ?
Cu2 S2 W1 73.17(11) . . ?
Cu3 S3 W1 72.76(10) . . ?
Cu3 S3 Cu2 78.34(11) . . ?
W1 S3 Cu2 72.43(10) . . ?
Cu4 S4 Cu5 80.11(12) . . ?
Cu4 S4 W2 72.34(10) . . ?
Cu5 S4 W2 73.21(10) . . ?
Cu5 S5 Cu6 79.22(12) . . ?
Cu5 S5 W2 72.55(10) . . ?
Cu6 S5 W2 72.74(11) . . ?
Cu4 S6 Cu6 78.76(12) . . ?
Cu4 S6 W2 71.67(11) . . ?
Cu6 S6 W2 73.46(11) . . ?
Cu2 Br2 Cu3 63.04(6) . . ?
Cu2 Br2 Cu1 60.11(6) . . ?
Cu3 Br2 Cu1 62.42(6) . . ?
Cu6 Br4 Cu5 63.74(6) . . ?
Cu6 Br4 Cu4 60.68(5) . . ?
Cu5 Br4 Cu4 60.90(6) . . ?
N5 B1 N1 110.5(11) . . ?
N5 B1 N3 106.6(10) . . ?
N1 B1 N3 109.1(11) . . ?
N5 B1 H1 110.2 . . ?
N1 B1 H1 110.2 . . ?
N3 B1 H1 110.2 . . ?
N11 B2 N7 111.0(12) . . ?
N11 B2 N9 108.2(11) . . ?
N7 B2 N9 107.2(12) . . ?
N11 B2 H2 110.1 . . ?
N7 B2 H2 110.1 . . ?
N9 B2 H2 110.1 . . ?
C2 C1 H1A 109.5 . . ?
C2 C1 H1B 109.5 . . ?
H1A C1 H1B 109.5 . . ?
C2 C1 H1C 109.5 . . ?
H1A C1 H1C 109.5 . . ?
H1B C1 H1C 109.5 . . ?
C3 C2 N1 108.1(10) . . ?
C3 C2 C1 130.2(12) . . ?
N1 C2 C1 121.7(12) . . ?
C2 C3 C4 104.8(11) . . ?
C2 C3 H3 127.6 . . ?
C4 C3 H3 127.6 . . ?
N2 C4 C3 110.9(11) . . ?
N2 C4 C5 126.0(11) . . ?
C3 C4 C5 122.9(12) . . ?
C4 C5 H5A 109.5 . . ?
C4 C5 H5B 109.5 . . ?
H5A C5 H5B 109.5 . . ?
C4 C5 H5C 109.5 . . ?
H5A C5 H5C 109.5 . . ?
H5B C5 H5C 109.5 . . ?
C7 C6 H6A 109.5 . . ?
C7 C6 H6B 109.5 . . ?
H6A C6 H6B 109.5 . . ?
C7 C6 H6C 109.5 . . ?
H6A C6 H6C 109.5 . . ?
H6B C6 H6C 109.5 . . ?
N3 C7 C8 109.2(12) . . ?
N3 C7 C6 123.6(14) . . ?
C8 C7 C6 127.2(14) . . ?
C7 C8 C9 104.4(12) . . ?
C7 C8 H8 127.8 . . ?
C9 C8 H8 127.8 . . ?
N4 C9 C8 109.9(12) . . ?
N4 C9 C10 128.3(12) . . ?
C8 C9 C10 121.4(13) . . ?
C9 C10 H10A 109.5 . . ?
C9 C10 H10B 109.5 . . ?
H10A C10 H10B 109.5 . . ?
C9 C10 H10C 109.5 . . ?
H10A C10 H10C 109.5 . . ?
H10B C10 H10C 109.5 . . ?
C12 C11 H11A 109.5 . . ?
C12 C11 H11B 109.5 . . ?
H11A C11 H11B 109.5 . . ?
C12 C11 H11C 109.5 . . ?
H11A C11 H11C 109.5 . . ?
H11B C11 H11C 109.5 . . ?
C13 C12 N5 107.7(11) . . ?
C13 C12 C11 130.1(12) . . ?
N5 C12 C11 121.9(13) . . ?
C12 C13 C14 107.8(12) . . ?
C12 C13 H13 126.1 . . ?
C14 C13 H13 126.1 . . ?
N6 C14 C13 108.2(12) . . ?
N6 C14 C15 126.9(12) . . ?
C13 C14 C15 124.9(12) . . ?
C14 C15 H15A 109.5 . . ?
C14 C15 H15B 109.5 . . ?
H15A C15 H15B 109.5 . . ?
C14 C15 H15C 109.5 . . ?
H15A C15 H15C 109.5 . . ?
H15B C15 H15C 109.5 . . ?
C17 C16 H16A 109.5 . . ?
C17 C16 H16B 109.5 . . ?
H16A C16 H16B 109.5 . . ?
C17 C16 H16C 109.5 . . ?
H16A C16 H16C 109.5 . . ?
H16B C16 H16C 109.5 . . ?
N7 C17 C18 107.2(12) . . ?
N7 C17 C16 123.6(14) . . ?
C18 C17 C16 129.1(13) . . ?
C19 C18 C17 106.9(12) . . ?
C19 C18 H18 126.6 . . ?
C17 C18 H18 126.6 . . ?
N8 C19 C18 109.4(12) . . ?
N8 C19 C20 124.3(11) . . ?
C18 C19 C20 126.2(13) . . ?
C19 C20 H20A 109.5 . . ?
C19 C20 H20B 109.5 . . ?
H20A C20 H20B 109.5 . . ?
C19 C20 H20C 109.5 . . ?
H20A C20 H20C 109.5 . . ?
H20B C20 H20C 109.5 . . ?
C22 C21 H21A 109.5 . . ?
C22 C21 H21B 109.5 . . ?
H21A C21 H21B 109.5 . . ?
C22 C21 H21C 109.5 . . ?
H21A C21 H21C 109.5 . . ?
H21B C21 H21C 109.5 . . ?
N9 C22 C23 108.5(13) . . ?
N9 C22 C21 124.2(14) . . ?
C23 C22 C21 127.0(15) . . ?
C22 C23 C24 105.4(14) . . ?
C22 C23 H23 127.3 . . ?
C24 C23 H23 127.3 . . ?
N10 C24 C23 110.8(12) . . ?
N10 C24 C25 123.7(12) . . ?
C23 C24 C25 125.4(13) . . ?
C24 C25 H25A 109.5 . . ?
C24 C25 H25B 109.5 . . ?
H25A C25 H25B 109.5 . . ?
C24 C25 H25C 109.5 . . ?
H25A C25 H25C 109.5 . . ?
H25B C25 H25C 109.5 . . ?
C27 C26 H26A 109.5 . . ?
C27 C26 H26B 109.5 . . ?
H26A C26 H26B 109.5 . . ?
C27 C26 H26C 109.5 . . ?
H26A C26 H26C 109.5 . . ?
H26B C26 H26C 109.5 . . ?
C28 C27 N11 109.0(14) . . ?
C28 C27 C26 129.9(16) . . ?
N11 C27 C26 121.0(17) . . ?
C27 C28 C29 108.5(14) . . ?
C27 C28 H28 125.8 . . ?
C29 C28 H28 125.8 . . ?
C28 C29 N12 109.0(14) . . ?
C28 C29 C30 126.3(14) . . ?
N12 C29 C30 124.7(12) . . ?
C29 C30 H30A 109.5 . . ?
C29 C30 H30B 109.5 . . ?
H30A C30 H30B 109.5 . . ?
C29 C30 H30C 109.5 . . ?
H30A C30 H30C 109.5 . . ?
H30B C30 H30C 109.5 . . ?
N14 C31 N16 117.1(11) . . ?
N14 C31 N15 125.2(11) . . ?
N16 C31 N15 117.5(12) . . ?
C31 N16 H16D 120.0 . . ?
C31 N16 H16E 120.0 . . ?
H16D N16 H16E 120.0 . . ?
N18 C33 N15 120.2(11) . . ?
N18 C33 N13 116.4(10) . . ?
N15 C33 N13 123.4(10) . . ?
C33 N18 H18A 120.0 . . ?
C33 N18 H18B 120.0 . . ?
H18A N18 H18B 120.0 . . ?
N14 C32 N13 126.7(11) . . ?
N14 C32 N17 117.0(11) . . ?
N13 C32 N17 116.3(11) . . ?
C32 N17 H17A 120.0 . . ?
C32 N17 H17B 120.0 . . ?
H17A N17 H17B 120.0 . . ?
N24 C36 N19 119.1(11) . . ?
N24 C36 N20 116.1(11) . . ?
N19 C36 N20 124.8(11) . . ?
C36 N24 H24A 120.0 . . ?
C36 N24 H24B 120.0 . . ?
H24A N24 H24B 120.0 . . ?
N23 C35 N19 117.8(10) . . ?
N23 C35 N21 118.8(11) . . ?
N19 C35 N21 123.4(11) . . ?
C35 N23 H23A 120.0 . . ?
C35 N23 H23B 120.0 . . ?
H23A N23 H23B 120.0 . . ?
N20 C34 N22 116.2(11) . . ?
N20 C34 N21 127.1(11) . . ?
N22 C34 N21 116.6(11) . . ?
C34 N22 H22A 120.0 . . ?
C34 N22 H22B 120.0 . . ?
H22A N22 H22B 120.0 . . ?
O1 C43 H43A 109.5 . . ?
O1 C43 H43B 109.5 . . ?
H43A C43 H43B 109.5 . . ?
O1 C43 H43C 109.5 . . ?
H43A C43 H43C 109.5 . . ?
H43B C43 H43C 109.5 . . ?
O2 C44 H44A 109.5 . . ?
O2 C44 H44B 109.5 . . ?
H44A C44 H44B 109.5 . . ?
O2 C44 H44C 109.5 . . ?
H44A C44 H44C 109.5 . . ?
H44B C44 H44C 109.5 . . ?
C43 O1 H1D 109.5 . . ?
C44 O2 H2A 102.7 . . ?
N2 N1 C2 109.7(9) . . ?
N2 N1 B1 119.9(9) . . ?
C2 N1 B1 129.1(10) . . ?
C4 N2 N1 106.2(9) . . ?
C4 N2 W1 132.7(8) . . ?
N1 N2 W1 120.9(7) . . ?
C7 N3 N4 109.2(11) . . ?
C7 N3 B1 128.2(11) . . ?
N4 N3 B1 120.4(10) . . ?
C9 N4 N3 107.3(10) . . ?
C9 N4 W1 133.5(8) . . ?
N3 N4 W1 118.5(8) . . ?
N6 N5 C12 109.1(10) . . ?
N6 N5 B1 122.5(9) . . ?
C12 N5 B1 128.3(10) . . ?
C14 N6 N5 107.2(10) . . ?
C14 N6 W1 132.4(8) . . ?
N5 N6 W1 118.9(8) . . ?
C17 N7 N8 109.5(10) . . ?
C17 N7 B2 127.8(12) . . ?
N8 N7 B2 122.1(10) . . ?
C19 N8 N7 106.7(10) . . ?
C19 N8 W2 132.9(8) . . ?
N7 N8 W2 120.3(7) . . ?
C22 N9 N10 110.9(12) . . ?
C22 N9 B2 128.4(12) . . ?
N10 N9 B2 120.3(11) . . ?
C24 N10 N9 104.1(11) . . ?
C24 N10 W2 134.6(9) . . ?
N9 N10 W2 121.1(8) . . ?
C27 N11 N12 107.6(12) . . ?
C27 N11 B2 130.8(13) . . ?
N12 N11 B2 121.5(10) . . ?
C29 N12 N11 105.8(10) . . ?
C29 N12 W2 134.0(9) . . ?
N11 N12 W2 119.9(8) . . ?
C32 N13 C33 113.5(10) . . ?
C32 N13 Cu6 124.3(7) . . ?
C33 N13 Cu6 116.8(7) . . ?
C31 N14 C32 114.0(10) . . ?
C33 N15 C31 115.1(10) . . ?
C33 N15 Cu3 121.1(8) . . ?
C31 N15 Cu3 123.7(8) . . ?
C34 N21 C35 112.7(10) . . ?
C34 N21 Cu5 125.2(8) . . ?
C35 N21 Cu5 122.0(8) . . ?
C34 N20 C36 113.4(10) . . ?
C36 N19 C35 115.3(10) . . ?
C36 N19 Cu2 121.6(7) . 1_455 ?
C35 N19 Cu2 115.7(8) . 1_455 ?

loop_
_geom_bond_atom_site_label_1
_geom_bond_atom_site_label_2
_geom_bond_distance
_geom_bond_site_symmetry_2
_geom_bond_publ_flag
W1 N6 2.294(11) . ?
W1 S3 2.299(3) . ?
W1 S2 2.301(3) . ?
W1 S1 2.303(3) . ?
W1 N4 2.308(10) . ?
W1 N2 2.309(9) . ?
W1 Cu1 2.6705(18) . ?
W1 Cu3 2.6865(17) . ?
W1 Cu2 2.7197(17) . ?
W2 N10 2.282(11) . ?
W2 S4 2.284(3) . ?
W2 N12 2.296(10) . ?
W2 S5 2.305(3) . ?
W2 N8 2.310(9) . ?
W2 S6 2.310(3) . ?
W2 Cu4 2.6634(19) . ?
W2 Cu5 2.6986(17) . ?
W2 Cu6 2.7224(17) . ?
Cu1 S2 2.230(3) . ?
Cu1 S1 2.232(4) . ?
Cu1 Br1 2.313(2) . ?
Cu1 Cu2 2.785(2) . ?
Cu1 Br2 2.912(2) . ?
Cu1 Cu3 2.982(3) . ?
Cu2 N19 2.026(10) 1_655 ?
Cu2 S2 2.262(3) . ?
Cu2 S3 2.305(3) . ?
Cu2 Br2 2.626(2) . ?
Cu2 Cu3 2.865(2) . ?
Cu3 N15 1.993(10) . ?
Cu3 S3 2.230(3) . ?
Cu3 S1 2.240(3) . ?
Cu3 Br2 2.842(2) . ?
Cu4 S4 2.228(4) . ?
Cu4 S6 2.238(4) . ?
Cu4 Br3 2.306(2) . ?
Cu4 Cu6 2.842(2) . ?
Cu4 Cu5 2.876(3) . ?
Cu4 Br4 2.902(2) . ?
Cu5 N21 1.964(10) . ?
Cu5 S4 2.241(3) . ?
Cu5 S5 2.255(3) . ?
Cu5 Br4 2.768(2) . ?
Cu5 Cu6 2.896(2) . ?
Cu6 N13 2.027(9) . ?
Cu6 S6 2.241(4) . ?
Cu6 S5 2.286(4) . ?
Cu6 Br4 2.715(2) . ?
B1 N5 1.516(18) . ?
B1 N1 1.517(17) . ?
B1 N3 1.527(19) . ?
B1 H1 0.9900 . ?
B2 N11 1.50(2) . ?
B2 N7 1.517(18) . ?
B2 N9 1.55(2) . ?
B2 H2 0.9900 . ?
C1 C2 1.501(17) . ?
C1 H1A 0.9700 . ?
C1 H1B 0.9700 . ?
C1 H1C 0.9700 . ?
C2 C3 1.363(18) . ?
C2 N1 1.372(15) . ?
C3 C4 1.416(17) . ?
C3 H3 0.9400 . ?
C4 N2 1.325(16) . ?
C4 C5 1.492(18) . ?
C5 H5A 0.9700 . ?
C5 H5B 0.9700 . ?
C5 H5C 0.9700 . ?
C6 C7 1.555(19) . ?
C6 H6A 0.9700 . ?
C6 H6B 0.9700 . ?
C6 H6C 0.9700 . ?
C7 N3 1.330(18) . ?
C7 C8 1.39(2) . ?
C8 C9 1.413(17) . ?
C8 H8 0.9400 . ?
C9 N4 1.321(17) . ?
C9 C10 1.50(2) . ?
C10 H10A 0.9700 . ?
C10 H10B 0.9700 . ?
C10 H10C 0.9700 . ?
C11 C12 1.476(18) . ?
C11 H11A 0.9700 . ?
C11 H11B 0.9700 . ?
C11 H11C 0.9700 . ?
C12 C13 1.35(2) . ?
C12 N5 1.377(16) . ?
C13 C14 1.402(19) . ?
C13 H13 0.9400 . ?
C14 N6 1.363(16) . ?
C14 C15 1.483(18) . ?
C15 H15A 0.9700 . ?
C15 H15B 0.9700 . ?
C15 H15C 0.9700 . ?
C16 C17 1.51(2) . ?
C16 H16A 0.9700 . ?
C16 H16B 0.9700 . ?
C16 H16C 0.9700 . ?
C17 N7 1.343(16) . ?
C17 C18 1.38(2) . ?
C18 C19 1.364(18) . ?
C18 H18 0.9400 . ?
C19 N8 1.340(15) . ?
C19 C20 1.490(18) . ?
C20 H20A 0.9700 . ?
C20 H20B 0.9700 . ?
C20 H20C 0.9700 . ?
C21 C22 1.541(19) . ?
C21 H21A 0.9700 . ?
C21 H21B 0.9700 . ?
C21 H21C 0.9700 . ?
C22 N9 1.323(19) . ?
C22 C23 1.37(2) . ?
C23 C24 1.38(2) . ?
C23 H23 0.9400 . ?
C24 N10 1.356(17) . ?
C24 C25 1.52(2) . ?
C25 H25A 0.9700 . ?
C25 H25B 0.9700 . ?
C25 H25C 0.9700 . ?
C26 C27 1.51(2) . ?
C26 H26A 0.9700 . ?
C26 H26B 0.9700 . ?
C26 H26C 0.9700 . ?
C27 C28 1.34(2) . ?
C27 N11 1.362(19) . ?
C28 C29 1.360(19) . ?
C28 H28 0.9400 . ?
C29 N12 1.375(18) . ?
C29 C30 1.47(2) . ?
C30 H30A 0.9700 . ?
C30 H30B 0.9700 . ?
C30 H30C 0.9700 . ?
C31 N14 1.330(17) . ?
C31 N16 1.350(15) . ?
C31 N15 1.366(15) . ?
N16 H16D 0.8700 . ?
N16 H16E 0.8700 . ?
C33 N18 1.327(15) . ?
C33 N15 1.335(15) . ?
C33 N13 1.384(15) . ?
N18 H18A 0.8700 . ?
N18 H18B 0.8700 . ?
C32 N14 1.335(15) . ?
C32 N13 1.341(15) . ?
C32 N17 1.362(16) . ?
N17 H17A 0.8700 . ?
N17 H17B 0.8700 . ?
C36 N24 1.331(15) . ?
C36 N19 1.341(16) . ?
C36 N20 1.355(15) . ?
N24 H24A 0.8700 . ?
N24 H24B 0.8700 . ?
C35 N23 1.326(17) . ?
C35 N19 1.363(15) . ?
C35 N21 1.380(15) . ?
N23 H23A 0.8700 . ?
N23 H23B 0.8700 . ?
C34 N20 1.342(16) . ?
C34 N22 1.353(15) . ?
C34 N21 1.360(16) . ?
N22 H22A 0.8700 . ?
N22 H22B 0.8700 . ?
C43 O1 1.416(16) . ?
C43 H43A 0.9700 . ?
C43 H43B 0.9700 . ?
C43 H43C 0.9700 . ?
C44 O2 1.35(2) . ?
C44 H44A 0.9700 . ?
C44 H44B 0.9700 . ?
C44 H44C 0.9700 . ?
O1 H1D 0.8300 . ?
O2 H2A 0.9337 . ?
N1 N2 1.370(13) . ?
N3 N4 1.381(14) . ?
N5 N6 1.372(14) . ?
N7 N8 1.364(14) . ?
N9 N10 1.385(15) . ?
N11 N12 1.404(15) . ?
N19 Cu2 2.026(10) 1_455 ?

loop_
_geom_hbond_atom_site_label_D
_geom_hbond_atom_site_label_H
_geom_hbond_atom_site_label_A
_geom_hbond_distance_DH
_geom_hbond_distance_HA
_geom_hbond_distance_DA
_geom_hbond_angle_DHA
_geom_hbond_site_symmetry_A
N16 H16D O1 0.87 2.08 2.933(16) 165.8 1_655
C5 H5B Br1 0.97 2.86 3.822(13) 169.8 1_655
C20 H20B Br3 0.97 2.80 3.727(14) 159.4 1_655
N17 H17A N14 0.87 2.25 3.117(15) 173.4 2
N17 H17B O1 0.87 2.28 2.857(15) 123.9 2_455
O2 H2A Br1 0.93 2.67 3.365(14) 132.0 2_466
N22 H22A O2 0.87 2.13 2.97(2) 161.8 2_466
N24 H24B N20 0.87 2.15 3.021(16) 174.6 2_466
N23 H23A Br2 0.87 2.66 3.466(10) 155.5 1_455
O1 H1D Br3 0.83 2.44 3.232(11) 160.3 .
N16 H16E S3 0.87 2.56 3.407(13) 165.2 .
N18 H18B Br4 0.87 2.49 3.324(11) 160.8 .
N22 H22B S5 0.87 2.68 3.508(12) 160.1 .
N23 H23B S4 0.87 2.86 3.572(11) 140.0 .
N24 H24A O2 0.87 2.23 2.896(17) 132.8 .
C5 H5A S2 0.97 2.83 3.465(13) 124.1 .
C5 H5C S3 0.97 2.64 3.374(14) 132.4 .
C10 H10C S1 0.97 2.71 3.290(18) 119.0 .
C15 H15A S1 0.97 2.67 3.422(15) 134.3 .
C20 H20A S6 0.97 2.73 3.508(16) 137.5 .
C20 H20C S5 0.97 2.79 3.374(17) 119.3 .
C25 H25A S5 0.97 2.84 3.621(16) 138.0 .
C30 H30C S4 0.97 2.76 3.477(15) 131.5 .
